data_2239850
loop_
_publ_author_name
'Flores-Alamo, Marcos'
'Mel\'endrez-Lu\'evano, Ruth'
'Ortiz M\'arquez, Jos\'e A.'
'Sansinenea Royano, Estibaliz'
'Cabrera-Vivas, Blanca M.'

_publ_section_title
;
 Crystal structure of
 (<i>E</i>)-1-(2-nitrobenzylidene)-2,2-diphenylhydrazine
;
_journal_issue 9
_journal_name_full 'Acta Crystallographica Section E'
_journal_page_first o909
_journal_page_last o910
_journal_paper_doi 10.1107/S1600536814016109
_journal_volume 70
_journal_year 2014
_chemical_formula_iupac 'C19 H15 N3 O2'
_chemical_formula_moiety 'C19 H15 N3 O2'
_chemical_formula_sum 'C19 H15 N3 O2'
_chemical_formula_weight 317.34
_chemical_name_systematic
;
(<i>E</i>)-2-(2-Nitrobenzylidene)-2,2-diphenylhydrazine
;
_space_group_IT_number 14
_symmetry_cell_setting monoclinic
_symmetry_space_group_name_Hall '-P 2yn'
_symmetry_space_group_name_H-M 'P 1 21/n 1'
_audit_conform_dict_name cif_core.dic
_audit_conform_dict_version 2.4.3
_audit_creation_method 'WinGX routine CIF_UPDATE'
_cell_angle_alpha 90
_cell_angle_beta 118.584(5)
_cell_angle_gamma 90
_cell_formula_units_Z 4
_cell_length_a 11.8536(5)
_cell_length_b 12.4293(3)
_cell_length_c 11.9492(5)
_cell_measurement_reflns_used 6418
_cell_measurement_temperature 140(2)
_cell_measurement_theta_max 29.57
_cell_measurement_theta_min 3.73
_cell_volume 1545.92(12)
_computing_cell_refinement '<i>CrysAlis RED</i> (Agilent, 2012)'
_computing_data_collection '<i>CrysAlis PRO</i> (Agilent, 2012)'
_computing_data_reduction '<i>CrysAlis RED</i> (Agilent, 2012)'
_computing_molecular_graphics 'Mercury (Macrae <i>et al.</i>, 2006)'
_computing_publication_material 'WinGX (Farrugia, 2012)'
_computing_structure_refinement 'SHELXL97 (Sheldrick, 2008)'
_computing_structure_solution 'SHELXS97 (Sheldrick, 2008)'
_diffrn_ambient_temperature 140(2)
_diffrn_detector_area_resol_mean 10.4685
_diffrn_measured_fraction_theta_full 0.998
_diffrn_measured_fraction_theta_max 0.866
_diffrn_measurement_device_type 'Agilent Xcalibur Atlas Gemini'
_diffrn_measurement_method '\w scans'
_diffrn_radiation_monochromator graphite
_diffrn_radiation_type MoK\a
_diffrn_radiation_wavelength 0.71073
_diffrn_reflns_av_R_equivalents 0.0227
_diffrn_reflns_limit_h_max 15
_diffrn_reflns_limit_h_min -15
_diffrn_reflns_limit_k_max 13
_diffrn_reflns_limit_k_min -17
_diffrn_reflns_limit_l_max 16
_diffrn_reflns_limit_l_min -12
_diffrn_reflns_number 12199
_diffrn_reflns_theta_full 26
_diffrn_reflns_theta_max 29.567
_diffrn_reflns_theta_min 3.732
_exptl_absorpt_coefficient_mu 0.091
_exptl_absorpt_correction_T_max 0.977
_exptl_absorpt_correction_T_min 0.961
_exptl_absorpt_correction_type analytical
_exptl_absorpt_process_details '(<i>CrysAlis RED</i>; Agilent, 2012)'
_exptl_crystal_colour yellow
_exptl_crystal_density_diffrn 1.363
_exptl_crystal_description block
_exptl_crystal_F_000 664
_exptl_crystal_size_max 0.59
_exptl_crystal_size_mid 0.49
_exptl_crystal_size_min 0.27
_refine_diff_density_max 0.194
_refine_diff_density_min -0.292
_refine_ls_extinction_method none
_refine_ls_goodness_of_fit_ref 1.031
_refine_ls_hydrogen_treatment constr
_refine_ls_matrix_type full
_refine_ls_number_parameters 217
_refine_ls_number_reflns 3757
_refine_ls_number_restraints 0
_refine_ls_restrained_S_all 1.031
_refine_ls_R_factor_all 0.0542
_refine_ls_R_factor_gt 0.0419
_refine_ls_shift/su_max 0
_refine_ls_shift/su_mean 0
_refine_ls_structure_factor_coef Fsqd
_refine_ls_weighting_details 'w=1/[\s^2^(Fo^2^)+(0.0546P)^2^+0.3936P] where P=(Fo^2^+2Fc^2^)/3'
_refine_ls_weighting_scheme calc
_refine_ls_wR_factor_gt 0.1027
_refine_ls_wR_factor_ref 0.1126
_reflns_number_gt 3057
_reflns_number_total 3757
_reflns_threshold_expression I>2\s(I)
_cod_data_source_file hb7250sup1.cif
_cod_data_source_block I
_cod_original_sg_symbol_H-M 'P 21/n'
_cod_database_code 2239850
_cod_database_fobs_code 2239850

loop_
_symmetry_equiv_pos_as_xyz
'x, y, z'
'-x+1/2, y+1/2, -z+1/2'
'-x, -y, -z'
'x-1/2, -y-1/2, z-1/2'

loop_
_atom_site_type_symbol
_atom_site_label
_atom_site_fract_x
_atom_site_fract_y
_atom_site_fract_z
_atom_site_U_iso_or_equiv
_atom_site_adp_type
_atom_site_calc_flag
_atom_site_occupancy
N N2 0.11331(9) 0.25147(8) 0.92802(9) 0.0231(2) Uani d 1
N N1 0.22974(9) 0.29935(8) 0.97008(10) 0.0258(2) Uani d 1
C C1 0.23071(11) 0.41296(9) 0.97290(10) 0.0222(2) Uani d 1
C C6 0.11903(11) 0.47065(9) 0.94355(11) 0.0241(2) Uani d 1
H H6 0.042 0.4335 0.9251 0.029 Uiso calc 1
C C13 0.10253(11) 0.14893(9) 0.91111(11) 0.0228(2) Uani d 1
H H13 0.1743 0.1053 0.9263 0.027 Uiso calc 1
C C5 0.12018(12) 0.58203(10) 0.94130(11) 0.0269(3) Uani d 1
H H5 0.0434 0.6206 0.9203 0.032 Uiso calc 1
C C18 -0.18121(12) -0.04581(10) 0.79564(12) 0.0306(3) Uani d 1
H H18 -0.1998 -0.1194 0.7728 0.037 Uiso calc 1
C C14 -0.02595(11) 0.10233(9) 0.86714(10) 0.0212(2) Uani d 1
C C4 0.23172(12) 0.63796(10) 0.96930(12) 0.0286(3) Uani d 1
H H4 0.2315 0.7143 0.9655 0.034 Uiso calc 1
C C9 0.53623(12) 0.14688(10) 1.11874(12) 0.0304(3) Uani d 1
H H9 0.5981 0.1224 1.2007 0.037 Uiso calc 1
C C15 -0.12374(11) 0.16652(10) 0.86682(11) 0.0256(3) Uani d 1
H H15 -0.1055 0.2396 0.8923 0.031 Uiso calc 1
C C12 0.35602(11) 0.21828(10) 0.87944(11) 0.0267(3) Uani d 1
H H12 0.2942 0.2428 0.7974 0.032 Uiso calc 1
C C7 0.34034(10) 0.23976(9) 0.98487(11) 0.0222(2) Uani d 1
C C2 0.34400(12) 0.46897(10) 1.00538(13) 0.0319(3) Uani d 1
H H2 0.4216 0.4308 1.0292 0.038 Uiso calc 1
C C8 0.42978(11) 0.20381(10) 1.10458(11) 0.0275(3) Uani d 1
H H8 0.4182 0.2181 1.1765 0.033 Uiso calc 1
O O2 0.00953(12) -0.17689(8) 0.82260(11) 0.0517(3) Uani d 1
N N3 0.02964(11) -0.08055(9) 0.81874(10) 0.0347(3) Uani d 1
C C19 -0.06012(11) -0.00479(9) 0.82864(11) 0.0243(2) Uani d 1
C C16 -0.24502(12) 0.12733(11) 0.83091(12) 0.0307(3) Uani d 1
H H16 -0.3091 0.1738 0.8299 0.037 Uiso calc 1
C C10 0.55296(12) 0.12539(10) 1.01392(13) 0.0289(3) Uani d 1
H H10 0.6262 0.0865 1.0239 0.035 Uiso calc 1
C C11 0.46250(12) 0.16084(10) 0.89447(12) 0.0302(3) Uani d 1
H H11 0.4735 0.1457 0.8224 0.036 Uiso calc 1
C C17 -0.27406(12) 0.02027(11) 0.79614(12) 0.0327(3) Uani d 1
H H17 -0.3572 -0.0071 0.7729 0.039 Uiso calc 1
O O1 0.11844(10) -0.04545(9) 0.80403(12) 0.0537(3) Uani d 1
C C3 0.34333(13) 0.58067(11) 1.00287(14) 0.0341(3) Uani d 1
H H3 0.4208 0.6183 1.0246 0.041 Uiso calc 1

loop_
_atom_site_aniso_label
_atom_site_aniso_U_11
_atom_site_aniso_U_22
_atom_site_aniso_U_33
_atom_site_aniso_U_12
_atom_site_aniso_U_13
_atom_site_aniso_U_23
N2 0.0200(5) 0.0234(5) 0.0265(5) -0.0030(4) 0.0115(4) -0.0025(4)
N1 0.0186(5) 0.0219(5) 0.0368(6) -0.0018(4) 0.0132(4) -0.0053(4)
C1 0.0231(6) 0.0214(6) 0.0236(6) -0.0019(4) 0.0125(4) -0.0041(4)
C6 0.0207(5) 0.0248(6) 0.0261(6) -0.0023(4) 0.0107(4) -0.0017(4)
C13 0.0219(6) 0.0217(6) 0.0240(6) 0.0016(4) 0.0102(4) -0.0004(4)
C5 0.0259(6) 0.0259(6) 0.0285(6) 0.0030(5) 0.0128(5) -0.0004(5)
C18 0.0324(7) 0.0234(6) 0.0277(6) -0.0069(5) 0.0077(5) -0.0010(5)
C14 0.0228(5) 0.0211(5) 0.0190(5) -0.0007(4) 0.0093(4) 0.0006(4)
C4 0.0352(7) 0.0209(6) 0.0340(7) -0.0026(5) 0.0200(6) -0.0040(5)
C9 0.0222(6) 0.0298(7) 0.0296(7) -0.0013(5) 0.0047(5) 0.0030(5)
C15 0.0250(6) 0.0237(6) 0.0300(6) -0.0029(5) 0.0147(5) -0.0039(4)
C12 0.0238(6) 0.0301(6) 0.0245(6) 0.0031(5) 0.0102(5) 0.0033(5)
C7 0.0183(5) 0.0192(5) 0.0294(6) -0.0025(4) 0.0117(4) -0.0035(4)
C2 0.0250(6) 0.0274(6) 0.0483(8) -0.0028(5) 0.0216(6) -0.0088(5)
C8 0.0260(6) 0.0303(6) 0.0248(6) -0.0040(5) 0.0110(5) -0.0045(5)
O2 0.0655(8) 0.0209(5) 0.0550(7) 0.0089(5) 0.0178(6) -0.0016(4)
N3 0.0321(6) 0.0263(6) 0.0322(6) 0.0054(5) 0.0045(4) -0.0066(4)
C19 0.0259(6) 0.0213(5) 0.0210(5) 0.0012(5) 0.0074(4) 0.0007(4)
C16 0.0251(6) 0.0342(7) 0.0353(7) -0.0010(5) 0.0165(5) -0.0025(5)
C10 0.0208(6) 0.0234(6) 0.0418(7) 0.0023(5) 0.0145(5) 0.0001(5)
C11 0.0299(6) 0.0326(7) 0.0335(7) 0.0012(5) 0.0195(5) -0.0016(5)
C17 0.0251(6) 0.0369(7) 0.0330(7) -0.0095(5) 0.0113(5) -0.0003(5)
O1 0.0338(6) 0.0464(6) 0.0806(8) -0.0013(5) 0.0271(6) -0.0269(6)
C3 0.0310(7) 0.0294(7) 0.0502(8) -0.0093(5) 0.0261(6) -0.0103(6)

loop_
_atom_type_symbol
_atom_type_description
_atom_type_scat_dispersion_real
_atom_type_scat_dispersion_imag
_atom_type_scat_source
C C 0.0033 0.0016 'International Tables Vol C Tables 4.2.6.8 and 6.1.1.4'
H H 0 0 'International Tables Vol C Tables 4.2.6.8 and 6.1.1.4'
N N 0.0061 0.0033 'International Tables Vol C Tables 4.2.6.8 and 6.1.1.4'
O O 0.0106 0.006 'International Tables Vol C Tables 4.2.6.8 and 6.1.1.4'

loop_
_exptl_crystal_face_index_h
_exptl_crystal_face_index_k
_exptl_crystal_face_index_l
_exptl_crystal_face_perp_dist
9 14 -7 0.2019
-7 6 -9 0.2293
7 -6 9 0.2293
-9 -14 7 0.2019
-15 4 13 0.137
-1 -3 -14 0.2603
1 3 14 0.2603
15 -4 -13 0.137

loop_
_geom_angle_atom_site_label_1
_geom_angle_atom_site_label_2
_geom_angle_atom_site_label_3
_geom_angle
C13 N2 N1 119.91(10)
N2 N1 C1 116.22(9)
N2 N1 C7 121.56(9)
C1 N1 C7 120.95(9)
C2 C1 C6 119.06(11)
C2 C1 N1 120.14(10)
C6 C1 N1 120.80(10)
C5 C6 C1 120.12(11)
C5 C6 H6 119.9
C1 C6 H6 119.9
N2 C13 C14 116.99(10)
N2 C13 H13 121.5
C14 C13 H13 121.5
C6 C5 C4 120.92(11)
C6 C5 H5 119.5
C4 C5 H5 119.5
C17 C18 C19 119.94(11)
C17 C18 H18 120
C19 C18 H18 120
C19 C14 C15 115.42(10)
C19 C14 C13 125.28(10)
C15 C14 C13 119.26(10)
C3 C4 C5 118.81(11)
C3 C4 H4 120.6
C5 C4 H4 120.6
C10 C9 C8 120.30(11)
C10 C9 H9 119.8
C8 C9 H9 119.8
C16 C15 C14 122.45(11)
C16 C15 H15 118.8
C14 C15 H15 118.8
C7 C12 C11 119.48(11)
C7 C12 H12 120.3
C11 C12 H12 120.3
C12 C7 C8 120.52(11)
C12 C7 N1 119.85(10)
C8 C7 N1 119.63(10)
C3 C2 C1 119.92(12)
C3 C2 H2 120
C1 C2 H2 120
C9 C8 C7 119.57(11)
C9 C8 H8 120.2
C7 C8 H8 120.2
O2 N3 O1 123.23(12)
O2 N3 C19 117.53(12)
O1 N3 C19 119.22(11)
C18 C19 C14 122.52(11)
C18 C19 N3 115.57(11)
C14 C19 N3 121.90(11)
C15 C16 C17 120.31(12)
C15 C16 H16 119.8
C17 C16 H16 119.8
C11 C10 C9 119.72(11)
C11 C10 H10 120.1
C9 C10 H10 120.1
C10 C11 C12 120.40(11)
C10 C11 H11 119.8
C12 C11 H11 119.8
C18 C17 C16 119.32(12)
C18 C17 H17 120.3
C16 C17 H17 120.3
C4 C3 C2 121.07(12)
C4 C3 H3 119.5
C2 C3 H3 119.5

loop_
_geom_bond_atom_site_label_1
_geom_bond_atom_site_label_2
_geom_bond_distance
N2 C13 1.2871(15)
N2 N1 1.3593(13)
N1 C1 1.4125(15)
N1 C7 1.4412(14)
C1 C2 1.3928(16)
C1 C6 1.3948(16)
C6 C5 1.3849(17)
C6 H6 0.95
C13 C14 1.4714(15)
C13 H13 0.95
C5 C4 1.3856(17)
C5 H5 0.95
C18 C17 1.3757(19)
C18 C19 1.3907(17)
C18 H18 0.95
C14 C19 1.4036(16)
C14 C15 1.4057(16)
C4 C3 1.3821(18)
C4 H4 0.95
C9 C10 1.3845(18)
C9 C8 1.3846(17)
C9 H9 0.95
C15 C16 1.3776(17)
C15 H15 0.95
C12 C7 1.3845(16)
C12 C11 1.3849(17)
C12 H12 0.95
C7 C8 1.3851(16)
C2 C3 1.3887(18)
C2 H2 0.95
C8 H8 0.95
O2 N3 1.2261(15)
N3 O1 1.2274(16)
N3 C19 1.4674(16)
C16 C17 1.3874(19)
C16 H16 0.95
C10 C11 1.3844(18)
C10 H10 0.95
C11 H11 0.95
C17 H17 0.95
C3 H3 0.95

loop_
_geom_hbond_atom_site_label_D
_geom_hbond_atom_site_label_H
_geom_hbond_atom_site_label_A
_geom_hbond_distance_DH
_geom_hbond_distance_HA
_geom_hbond_distance_DA
_geom_hbond_angle_DHA
C13 H13 O1 0.95 2.27 2.7822(15) 113

loop_
_geom_torsion_atom_site_label_1
_geom_torsion_atom_site_label_2
_geom_torsion_atom_site_label_3
_geom_torsion_atom_site_label_4
_geom_torsion
C13 N2 N1 C1 173.38(10)
C13 N2 N1 C7 6.11(16)
N2 N1 C1 C2 -175.12(10)
C7 N1 C1 C2 -7.77(16)
N2 N1 C1 C6 4.95(15)
C7 N1 C1 C6 172.30(10)
C2 C1 C6 C5 2.89(17)
N1 C1 C6 C5 -177.17(11)
N1 N2 C13 C14 179.18(9)
C1 C6 C5 C4 -0.71(17)
N2 C13 C14 C19 171.78(11)
N2 C13 C14 C15 -10.81(16)
C6 C5 C4 C3 -1.63(18)
C19 C14 C15 C16 -0.18(17)
C13 C14 C15 C16 -177.84(11)
C11 C12 C7 C8 -0.34(18)
C11 C12 C7 N1 -179.92(11)
N2 N1 C7 C12 80.11(14)
C1 N1 C7 C12 -86.56(14)
N2 N1 C7 C8 -99.47(13)
C1 N1 C7 C8 93.86(13)
C6 C1 C2 C3 -2.75(18)
N1 C1 C2 C3 177.32(11)
C10 C9 C8 C7 -0.38(18)
C12 C7 C8 C9 0.64(18)
N1 C7 C8 C9 -179.78(11)
C17 C18 C19 C14 2.08(18)
C17 C18 C19 N3 -177.01(11)
C15 C14 C19 C18 -1.66(16)
C13 C14 C19 C18 175.84(11)
C15 C14 C19 N3 177.37(10)
C13 C14 C19 N3 -5.13(17)
O2 N3 C19 C18 -22.36(16)
O1 N3 C19 C18 155.89(12)
O2 N3 C19 C14 158.54(11)
O1 N3 C19 C14 -23.21(17)
C14 C15 C16 C17 1.60(19)
C8 C9 C10 C11 -0.18(19)
C9 C10 C11 C12 0.48(19)
C7 C12 C11 C10 -0.23(19)
C19 C18 C17 C16 -0.59(19)
C15 C16 C17 C18 -1.19(19)
C5 C4 C3 C2 1.77(19)
C1 C2 C3 C4 0.4(2)
